data_4023803
loop_
_publ_author_name
'Amit A. Kudale'
'Jamie Kendall'
'David O. Miller'
'Julie L. Collins'
'Graham J. Bodwell'

_publ_section_title
;
 Povarov Reactions Involving 3-Aminocoumarins: Synthesis of
 1,2,3,4-Tetrahydropyrido[2,3-c]coumarins and Pyrido[2,3-c]coumarins
;
_journal_name_full 'Journal of Organic Chemistry'
_journal_page_first 8437
_journal_page_last 8447
_journal_paper_doi 10.1021/jo801411p
_journal_volume 73
_journal_year 2008
_chemical_formula_sum 'C25 H21 N O3'
_chemical_formula_weight 383.43
_chemical_name_systematic
; 
 ? 
;
_space_group_IT_number 19
_symmetry_cell_setting orthorhombic
_symmetry_space_group_name_Hall 'P 2ac 2ab'
_symmetry_space_group_name_H-M 'P 21 21 21'
_atom_sites_solution_hydrogens geom
_atom_sites_solution_primary direct
_atom_sites_solution_secondary difmap
_audit_creation_method SHELXL-97
_cell_angle_alpha 90.00
_cell_angle_beta 90.00
_cell_angle_gamma 90.00
_cell_formula_units_Z 8
_cell_length_a 8.3461(7)
_cell_length_b 18.8665(17)
_cell_length_c 23.936(2)
_cell_measurement_reflns_used 15370
_cell_measurement_temperature 153(2)
_cell_measurement_theta_max 30.8
_cell_measurement_theta_min 2.0
_cell_volume 3769.0(6)
_computing_cell_refinement 'CrystalClear (Rigaku/MSC Inc., 2005)'
_computing_data_collection 'CrystalClear (Rigaku/MSC Inc., 2005)'
_computing_data_reduction 'CrystalClear (Rigaku/MSC Inc., 2005)'
_computing_molecular_graphics 'CrystalStructure 3.7.0'
_computing_publication_material 'CrystalStructure 3.7.0'
_computing_structure_refinement 'SHELXL-97 (Sheldrick, 1997)'
_computing_structure_solution 'SHELXS-97 (Sheldrick, 1990)'
_diffrn_ambient_temperature 153(2)
_diffrn_detector_area_resol_mean 14.63
_diffrn_measured_fraction_theta_full 1.000
_diffrn_measured_fraction_theta_max 1.000
_diffrn_measurement_device_type 'Rigaku Saturn'
_diffrn_measurement_method \w
_diffrn_radiation_monochromator graphite
_diffrn_radiation_source 'fine-focus sealed tube'
_diffrn_radiation_type MoK\a
_diffrn_radiation_wavelength 0.71070
_diffrn_reflns_av_R_equivalents 0.0601
_diffrn_reflns_av_sigmaI/netI 0.0284
_diffrn_reflns_limit_h_max 10
_diffrn_reflns_limit_h_min -9
_diffrn_reflns_limit_k_max 23
_diffrn_reflns_limit_k_min -23
_diffrn_reflns_limit_l_max 28
_diffrn_reflns_limit_l_min -29
_diffrn_reflns_number 63026
_diffrn_reflns_theta_full 26.00
_diffrn_reflns_theta_max 26.00
_diffrn_reflns_theta_min 2.02
_exptl_absorpt_coefficient_mu 0.089
_exptl_absorpt_correction_T_max 0.9936
_exptl_absorpt_correction_T_min 0.9805
_exptl_absorpt_correction_type numerical
_exptl_crystal_colour colorless
_exptl_crystal_density_diffrn 1.351
_exptl_crystal_density_method 'not measured'
_exptl_crystal_description prism
_exptl_crystal_F_000 1616
_exptl_crystal_size_max 0.35
_exptl_crystal_size_mid 0.20
_exptl_crystal_size_min 0.10
_refine_diff_density_max 0.195
_refine_diff_density_min -0.181
_refine_diff_density_rms 0.042
_refine_ls_abs_structure_details 'Flack H D (1983), Acta Cryst. A39, 876-881'
_refine_ls_abs_structure_Flack -0.3(11)
_refine_ls_extinction_coef 0.0060(7)
_refine_ls_extinction_expression Fc^*^=kFc[1+0.001xFc^2^\l^3^/sin(2\q)]^-1/4^
_refine_ls_extinction_method SHELXL
_refine_ls_goodness_of_fit_ref 1.268
_refine_ls_hydrogen_treatment mixed
_refine_ls_matrix_type full
_refine_ls_number_parameters 533
_refine_ls_number_reflns 7411
_refine_ls_number_restraints 0
_refine_ls_restrained_S_all 1.268
_refine_ls_R_factor_all 0.0596
_refine_ls_R_factor_gt 0.0588
_refine_ls_shift/su_max 0.000
_refine_ls_shift/su_mean 0.000
_refine_ls_structure_factor_coef Fsqd
_refine_ls_weighting_details 'calc w=1/[\s^2^(Fo^2^)+(0.0499P)^2^+0.8919P] where P=(Fo^2^+2Fc^2^)/3'
_refine_ls_weighting_scheme calc
_refine_ls_wR_factor_gt 0.1344
_refine_ls_wR_factor_ref 0.1349
_reflns_number_gt 7314
_reflns_number_total 7411
_reflns_threshold_expression >2sigma(I)
_cod_data_source_file jo801411p_si_001.cif
_cod_data_source_block shelxl
_cod_depositor_comments
;
The following automatic conversions were performed:
'_exptl_absorpt_correction_type' value 'Numerical' changed to 'numerical'
according to '/home/saulius/struct/CIF-dictionaries/cif_core.dic'
dictionary named 'cif_core.dic' version 2.4.1 from 2010-06-29.

Automatic conversion script
Id: cif_fix_enum 1527 2010-12-29 10:47:43Z saulius 
;
_cod_database_code 4023803

loop_
_symmetry_equiv_pos_as_xyz
'x, y, z'
'x+1/2, -y+1/2, -z'
'-x, y+1/2, -z+1/2'
'-x+1/2, -y, z+1/2'

loop_
_atom_site_label
_atom_site_type_symbol
_atom_site_fract_x
_atom_site_fract_y
_atom_site_fract_z
_atom_site_U_iso_or_equiv
_atom_site_adp_type
_atom_site_occupancy
_atom_site_symmetry_multiplicity
_atom_site_calc_flag
_atom_site_refinement_flags
_atom_site_disorder_assembly
_atom_site_disorder_group
O1 O 0.9051(2) 0.16123(10) 0.40454(7) 0.0453(5) Uani 1 1 d . . .
O2 O 1.1172(2) 0.13386(12) 0.35343(8) 0.0543(5) Uani 1 1 d . . .
O3 O 0.6551(2) 0.30095(9) 0.25543(7) 0.0398(4) Uani 1 1 d . . .
O4 O 1.4567(2) 0.04873(10) 0.15816(8) 0.0486(5) Uani 1 1 d . . .
O5 O 1.3712(3) 0.10370(11) 0.23432(9) 0.0546(5) Uani 1 1 d . . .
O6 O 0.9626(2) -0.08005(10) 0.12900(8) 0.0466(5) Uani 1 1 d . . .
N1 N 0.9803(3) 0.17305(12) 0.25602(9) 0.0384(5) Uani 1 1 d . . .
N2 N 1.1317(3) 0.00815(12) 0.25418(10) 0.0404(5) Uani 1 1 d . . .
C1 C 0.7460(3) 0.18318(14) 0.40865(11) 0.0420(6) Uani 1 1 d . . .
C2 C 0.6815(4) 0.18340(16) 0.46209(11) 0.0492(7) Uani 1 1 d . . .
H1 H 0.7448 0.1704 0.4934 0.059 Uiso 1 1 calc R . .
C3 C 0.5238(4) 0.20283(16) 0.46861(12) 0.0518(7) Uani 1 1 d . . .
H2 H 0.4776 0.2039 0.5049 0.062 Uiso 1 1 calc R . .
C4 C 0.4312(4) 0.22104(15) 0.42210(12) 0.0502(7) Uani 1 1 d . . .
H3 H 0.3218 0.2336 0.4267 0.060 Uiso 1 1 calc R . .
C5 C 0.4991(3) 0.22078(14) 0.36923(11) 0.0432(6) Uani 1 1 d . . .
H4 H 0.4354 0.2334 0.3379 0.052 Uiso 1 1 calc R . .
C6 C 0.6601(3) 0.20225(13) 0.36120(11) 0.0378(6) Uani 1 1 d . . .
C7 C 0.7393(3) 0.20149(12) 0.30719(10) 0.0339(5) Uani 1 1 d . . .
C8 C 0.8930(3) 0.17863(13) 0.30469(10) 0.0351(5) Uani 1 1 d . . .
C9 C 0.9805(3) 0.15565(15) 0.35429(11) 0.0416(6) Uani 1 1 d . . .
C10 C 0.6560(3) 0.22462(13) 0.25439(10) 0.0364(5) Uani 1 1 d . . .
H5 H 0.5431 0.2069 0.2548 0.044 Uiso 1 1 calc R . .
C11 C 0.5736(4) 0.33006(15) 0.20771(12) 0.0483(7) Uani 1 1 d . . .
H6 H 0.5710 0.3824 0.2108 0.058 Uiso 1 1 calc R . .
H7 H 0.4616 0.3128 0.2072 0.058 Uiso 1 1 calc R . .
C12 C 0.6555(4) 0.30940(15) 0.15361(11) 0.0463(7) Uani 1 1 d . . .
H8 H 0.7647 0.3299 0.1525 0.056 Uiso 1 1 calc R . .
H9 H 0.5944 0.3284 0.1215 0.056 Uiso 1 1 calc R . .
C13 C 0.6653(3) 0.22891(15) 0.14940(11) 0.0452(6) Uani 1 1 d . . .
H10 H 0.7300 0.2158 0.1163 0.054 Uiso 1 1 calc R . .
H11 H 0.5563 0.2093 0.1443 0.054 Uiso 1 1 calc R . .
C14 C 0.7412(3) 0.19665(13) 0.20196(10) 0.0375(6) Uani 1 1 d . . .
H12 H 0.7259 0.1441 0.2005 0.045 Uiso 1 1 calc R . .
C15 C 0.9209(3) 0.21164(13) 0.20700(10) 0.0350(5) Uani 1 1 d . . .
H13 H 0.9350 0.2635 0.2141 0.042 Uiso 1 1 calc R . .
C16 C 1.0204(3) 0.19226(13) 0.15693(10) 0.0369(6) Uani 1 1 d . . .
C17 C 1.1183(3) 0.24120(14) 0.13232(10) 0.0369(5) Uani 1 1 d . . .
H14 H 1.1225 0.2878 0.1473 0.044 Uiso 1 1 calc R . .
C18 C 1.2142(3) 0.22453(14) 0.08484(10) 0.0375(6) Uani 1 1 d . . .
C19 C 1.3089(3) 0.27618(15) 0.05798(12) 0.0460(6) Uani 1 1 d . . .
H15 H 1.3129 0.3231 0.0724 0.055 Uiso 1 1 calc R . .
C20 C 1.3952(4) 0.25918(17) 0.01129(13) 0.0541(8) Uani 1 1 d . . .
H16 H 1.4589 0.2943 -0.0064 0.065 Uiso 1 1 calc R . .
C21 C 1.3905(4) 0.18999(16) -0.01080(13) 0.0543(8) Uani 1 1 d . . .
H17 H 1.4490 0.1789 -0.0437 0.065 Uiso 1 1 calc R . .
C22 C 1.3016(3) 0.13873(15) 0.01518(11) 0.0460(6) Uani 1 1 d . . .
H18 H 1.3012 0.0919 0.0006 0.055 Uiso 1 1 calc R . .
C23 C 1.2102(3) 0.15432(14) 0.06347(10) 0.0379(6) Uani 1 1 d . . .
C24 C 1.1098(3) 0.10410(14) 0.08985(11) 0.0414(6) Uani 1 1 d . . .
H19 H 1.1065 0.0569 0.0761 0.050 Uiso 1 1 calc R . .
C25 C 1.0171(3) 0.12215(13) 0.13489(11) 0.0399(6) Uani 1 1 d . . .
H20 H 0.9499 0.0875 0.1516 0.048 Uiso 1 1 calc R . .
C26 C 1.4370(3) -0.00218(15) 0.11702(11) 0.0438(6) Uani 1 1 d . . .
C27 C 1.5412(4) 0.00132(17) 0.07193(13) 0.0559(8) Uani 1 1 d . . .
H21 H 1.6225 0.0365 0.0705 0.067 Uiso 1 1 calc R . .
C28 C 1.5245(4) -0.04724(19) 0.02932(13) 0.0594(8) Uani 1 1 d . . .
H22 H 1.5942 -0.0453 -0.0020 0.071 Uiso 1 1 calc R . .
C29 C 1.4066(4) -0.09895(17) 0.03188(12) 0.0566(8) Uani 1 1 d . . .
H23 H 1.3964 -0.1324 0.0024 0.068 Uiso 1 1 calc R . .
C30 C 1.3031(4) -0.10217(16) 0.07733(12) 0.0500(7) Uani 1 1 d . . .
H24 H 1.2232 -0.1380 0.0788 0.060 Uiso 1 1 calc R . .
C31 C 1.3160(3) -0.05277(14) 0.12109(11) 0.0423(6) Uani 1 1 d . . .
C32 C 1.2100(3) -0.05086(13) 0.16877(11) 0.0395(6) Uani 1 1 d . . .
C33 C 1.2293(3) 0.00078(13) 0.20784(11) 0.0386(6) Uani 1 1 d . . .
C34 C 1.3544(3) 0.05412(15) 0.20232(12) 0.0443(6) Uani 1 1 d . . .
C35 C 1.0710(3) -0.10133(14) 0.17279(11) 0.0399(6) Uani 1 1 d . . .
H25 H 1.1097 -0.1505 0.1650 0.048 Uiso 1 1 calc R . .
C36 C 0.8239(4) -0.12523(16) 0.12696(13) 0.0539(7) Uani 1 1 d . . .
H26 H 0.8580 -0.1750 0.1214 0.065 Uiso 1 1 calc R . .
H27 H 0.7555 -0.1115 0.0950 0.065 Uiso 1 1 calc R . .
C37 C 0.7293(3) -0.11935(15) 0.18032(13) 0.0508(7) Uani 1 1 d . . .
H28 H 0.6334 -0.1502 0.1783 0.061 Uiso 1 1 calc R . .
H29 H 0.6930 -0.0698 0.1856 0.061 Uiso 1 1 calc R . .
C38 C 0.8343(3) -0.14183(14) 0.22932(12) 0.0457(7) Uani 1 1 d . . .
H30 H 0.8584 -0.1931 0.2263 0.055 Uiso 1 1 calc R . .
H31 H 0.7756 -0.1339 0.2647 0.055 Uiso 1 1 calc R . .
C39 C 0.9915(3) -0.09968(13) 0.23023(11) 0.0388(6) Uani 1 1 d . . .
H32 H 1.0654 -0.1240 0.2570 0.047 Uiso 1 1 calc R . .
C40 C 0.9711(3) -0.02259(13) 0.25046(11) 0.0375(5) Uani 1 1 d . . .
H33 H 0.9081 0.0043 0.2219 0.045 Uiso 1 1 calc R . .
C41 C 0.8852(3) -0.01836(13) 0.30582(11) 0.0373(6) Uani 1 1 d . . .
C42 C 0.7315(3) 0.00752(13) 0.30844(11) 0.0402(6) Uani 1 1 d . . .
H34 H 0.6835 0.0261 0.2756 0.048 Uiso 1 1 calc R . .
C43 C 0.6426(3) 0.00721(13) 0.35883(11) 0.0386(6) Uani 1 1 d . . .
C44 C 0.4843(3) 0.03396(14) 0.36226(12) 0.0449(6) Uani 1 1 d . . .
H35 H 0.4344 0.0523 0.3297 0.054 Uiso 1 1 calc R . .
C45 C 0.4023(4) 0.03382(16) 0.41162(12) 0.0505(7) Uani 1 1 d . . .
H36 H 0.2969 0.0528 0.4132 0.061 Uiso 1 1 calc R . .
C46 C 0.4729(4) 0.00585(16) 0.45982(13) 0.0516(7) Uani 1 1 d . . .
H37 H 0.4149 0.0061 0.4940 0.062 Uiso 1 1 calc R . .
C47 C 0.6246(4) -0.02185(15) 0.45843(12) 0.0486(7) Uani 1 1 d . . .
H38 H 0.6701 -0.0416 0.4913 0.058 Uiso 1 1 calc R . .
C48 C 0.7143(3) -0.02100(14) 0.40773(11) 0.0416(6) Uani 1 1 d . . .
C49 C 0.8737(3) -0.04636(14) 0.40423(11) 0.0434(6) Uani 1 1 d . . .
H39 H 0.9236 -0.0650 0.4367 0.052 Uiso 1 1 calc R . .
C50 C 0.9570(3) -0.04466(14) 0.35533(11) 0.0424(6) Uani 1 1 d . . .
H40 H 1.0644 -0.0613 0.3544 0.051 Uiso 1 1 calc R . .
H41 H 1.087(4) 0.1705(14) 0.2608(11) 0.041(8) Uiso 1 1 d . . .
H42 H 1.143(4) 0.0490(17) 0.2744(12) 0.055(9) Uiso 1 1 d . . .

loop_
_atom_site_aniso_label
_atom_site_aniso_U_11
_atom_site_aniso_U_22
_atom_site_aniso_U_33
_atom_site_aniso_U_23
_atom_site_aniso_U_13
_atom_site_aniso_U_12
O1 0.0440(11) 0.0563(12) 0.0358(9) 0.0044(8) -0.0027(8) 0.0088(9)
O2 0.0413(11) 0.0745(14) 0.0471(11) 0.0076(10) -0.0037(9) 0.0105(10)
O3 0.0419(10) 0.0349(9) 0.0426(10) 0.0026(7) -0.0038(8) 0.0034(7)
O4 0.0446(11) 0.0503(11) 0.0508(11) 0.0053(9) 0.0057(9) -0.0044(9)
O5 0.0574(12) 0.0502(11) 0.0561(12) -0.0058(10) 0.0024(10) -0.0200(10)
O6 0.0491(11) 0.0440(10) 0.0467(10) 0.0004(8) -0.0089(9) 0.0002(9)
N1 0.0331(11) 0.0433(12) 0.0387(11) 0.0026(9) -0.0009(10) 0.0041(9)
N2 0.0385(11) 0.0372(12) 0.0456(12) -0.0025(10) 0.0002(10) -0.0076(9)
C1 0.0439(15) 0.0362(14) 0.0459(15) 0.0009(12) -0.0011(12) 0.0000(11)
C2 0.0582(19) 0.0530(17) 0.0363(14) 0.0020(12) -0.0017(13) 0.0029(14)
C3 0.062(2) 0.0510(17) 0.0419(15) 0.0011(12) 0.0116(14) 0.0059(14)
C4 0.0492(17) 0.0495(16) 0.0520(16) 0.0037(13) 0.0115(14) 0.0083(13)
C5 0.0468(15) 0.0387(14) 0.0442(14) 0.0022(11) -0.0003(12) 0.0052(12)
C6 0.0407(14) 0.0314(12) 0.0414(14) -0.0005(10) 0.0005(12) 0.0009(10)
C7 0.0346(13) 0.0314(12) 0.0357(12) -0.0004(10) -0.0016(11) -0.0016(10)
C8 0.0375(13) 0.0335(12) 0.0343(12) 0.0003(10) -0.0032(11) -0.0028(11)
C9 0.0402(15) 0.0454(14) 0.0391(14) 0.0008(11) -0.0029(12) 0.0036(12)
C10 0.0333(12) 0.0351(13) 0.0409(13) 0.0032(11) 0.0002(11) -0.0008(10)
C11 0.0490(16) 0.0459(15) 0.0499(16) 0.0102(13) -0.0056(13) 0.0089(13)
C12 0.0474(16) 0.0471(15) 0.0443(15) 0.0120(12) -0.0049(13) 0.0007(13)
C13 0.0389(14) 0.0573(17) 0.0394(14) 0.0014(13) -0.0033(12) -0.0012(13)
C14 0.0386(14) 0.0346(13) 0.0394(13) 0.0005(11) 0.0016(11) -0.0034(10)
C15 0.0367(14) 0.0325(12) 0.0357(12) 0.0023(10) 0.0008(11) 0.0017(10)
C16 0.0371(13) 0.0361(13) 0.0374(13) 0.0016(10) -0.0011(11) 0.0035(11)
C17 0.0343(13) 0.0376(13) 0.0389(13) -0.0001(10) -0.0005(11) 0.0011(10)
C18 0.0300(12) 0.0418(14) 0.0408(13) 0.0069(11) -0.0034(11) 0.0030(11)
C19 0.0390(15) 0.0418(15) 0.0573(16) 0.0033(13) 0.0037(13) -0.0034(12)
C20 0.0446(16) 0.0558(18) 0.0619(18) 0.0052(15) 0.0161(15) -0.0029(14)
C21 0.0508(17) 0.0557(18) 0.0565(17) 0.0027(14) 0.0152(15) 0.0041(14)
C22 0.0450(15) 0.0456(15) 0.0475(15) -0.0009(12) 0.0074(13) 0.0067(13)
C23 0.0372(14) 0.0376(13) 0.0388(13) 0.0037(11) -0.0018(11) 0.0048(11)
C24 0.0509(16) 0.0321(12) 0.0413(14) 0.0025(11) -0.0027(12) 0.0019(12)
C25 0.0445(15) 0.0358(13) 0.0392(13) 0.0018(11) 0.0000(12) -0.0002(11)
C26 0.0419(15) 0.0455(15) 0.0439(14) 0.0019(12) -0.0003(12) 0.0088(12)
C27 0.0536(17) 0.0548(17) 0.0594(18) 0.0153(15) 0.0097(15) 0.0066(15)
C28 0.062(2) 0.065(2) 0.0509(17) 0.0110(15) 0.0130(15) 0.0203(17)
C29 0.071(2) 0.0540(18) 0.0449(16) -0.0010(14) 0.0048(15) 0.0212(16)
C30 0.0581(18) 0.0451(15) 0.0469(15) 0.0003(13) -0.0022(14) 0.0090(14)
C31 0.0428(15) 0.0407(14) 0.0434(14) 0.0048(11) -0.0005(12) 0.0106(12)
C32 0.0389(14) 0.0341(13) 0.0454(14) 0.0036(11) -0.0032(12) 0.0039(11)
C33 0.0357(13) 0.0355(13) 0.0447(14) 0.0047(11) -0.0008(11) 0.0010(10)
C34 0.0386(15) 0.0469(15) 0.0473(15) 0.0068(13) -0.0015(13) -0.0033(12)
C35 0.0406(15) 0.0365(13) 0.0425(13) 0.0001(11) -0.0059(12) 0.0027(11)
C36 0.0485(17) 0.0483(16) 0.0650(18) -0.0086(14) -0.0182(15) 0.0009(13)
C37 0.0399(15) 0.0429(16) 0.0697(19) -0.0038(14) -0.0121(14) -0.0002(12)
C38 0.0410(14) 0.0375(14) 0.0585(17) 0.0019(12) -0.0046(13) -0.0042(12)
C39 0.0372(14) 0.0323(13) 0.0469(14) 0.0031(11) -0.0040(11) 0.0002(10)
C40 0.0369(13) 0.0338(13) 0.0419(13) 0.0023(11) -0.0014(12) -0.0039(10)
C41 0.0372(13) 0.0337(12) 0.0412(13) 0.0013(10) 0.0011(11) -0.0024(11)
C42 0.0412(14) 0.0362(13) 0.0433(14) 0.0061(11) -0.0011(12) -0.0002(11)
C43 0.0401(14) 0.0326(12) 0.0429(14) 0.0030(11) -0.0029(11) -0.0020(11)
C44 0.0387(14) 0.0474(15) 0.0485(15) 0.0097(12) -0.0029(12) 0.0010(12)
C45 0.0443(16) 0.0531(17) 0.0542(16) 0.0057(14) 0.0028(14) 0.0038(13)
C46 0.0507(17) 0.0549(17) 0.0491(16) 0.0089(14) 0.0091(14) 0.0030(14)
C47 0.0543(17) 0.0498(16) 0.0416(15) 0.0072(12) -0.0009(13) 0.0033(14)
C48 0.0401(14) 0.0373(14) 0.0473(15) 0.0012(11) -0.0018(12) 0.0007(11)
C49 0.0475(15) 0.0430(14) 0.0398(14) 0.0042(12) -0.0039(12) 0.0057(12)
C50 0.0399(14) 0.0427(14) 0.0446(14) -0.0008(12) -0.0053(12) 0.0049(11)

loop_
_atom_type_symbol
_atom_type_description
_atom_type_scat_dispersion_real
_atom_type_scat_dispersion_imag
_atom_type_scat_source
C C 0.0033 0.0016 'International Tables Vol C Tables 4.2.6.8 and 6.1.1.4'
H H 0.0000 0.0000 'International Tables Vol C Tables 4.2.6.8 and 6.1.1.4'
N N 0.0061 0.0033 'International Tables Vol C Tables 4.2.6.8 and 6.1.1.4'
O O 0.0106 0.0060 'International Tables Vol C Tables 4.2.6.8 and 6.1.1.4'

loop_
_geom_angle_atom_site_label_1
_geom_angle_atom_site_label_2
_geom_angle_atom_site_label_3
_geom_angle
_geom_angle_site_symmetry_1
_geom_angle_site_symmetry_3
_geom_angle_publ_flag
C9 O1 C1 121.7(2) . . ?
C11 O3 C10 111.75(19) . . ?
C34 O4 C26 121.9(2) . . ?
C36 O6 C35 111.4(2) . . ?
C8 N1 C15 117.3(2) . . ?
C33 N2 C40 116.8(2) . . ?
C2 C1 C6 123.5(3) . . ?
C2 C1 O1 115.8(2) . . ?
C6 C1 O1 120.7(2) . . ?
C3 C2 C1 118.5(3) . . ?
C2 C3 C4 120.3(3) . . ?
C5 C4 C3 120.0(3) . . ?
C4 C5 C6 121.2(3) . . ?
C1 C6 C5 116.5(2) . . ?
C1 C6 C7 119.4(2) . . ?
C5 C6 C7 124.1(2) . . ?
C8 C7 C6 118.3(2) . . ?
C8 C7 C10 119.5(2) . . ?
C6 C7 C10 122.3(2) . . ?
C7 C8 N1 124.2(2) . . ?
C7 C8 C9 122.2(2) . . ?
N1 C8 C9 113.6(2) . . ?
O2 C9 O1 118.4(2) . . ?
O2 C9 C8 123.9(2) . . ?
O1 C9 C8 117.6(2) . . ?
O3 C10 C7 106.11(19) . . ?
O3 C10 C14 111.1(2) . . ?
C7 C10 C14 111.8(2) . . ?
O3 C11 C12 111.5(2) . . ?
C11 C12 C13 109.7(2) . . ?
C12 C13 C14 111.3(2) . . ?
C15 C14 C13 113.3(2) . . ?
C15 C14 C10 109.0(2) . . ?
C13 C14 C10 110.0(2) . . ?
N1 C15 C16 109.29(19) . . ?
N1 C15 C14 107.6(2) . . ?
C16 C15 C14 115.7(2) . . ?
C17 C16 C25 118.6(2) . . ?
C17 C16 C15 120.6(2) . . ?
C25 C16 C15 120.7(2) . . ?
C16 C17 C18 122.0(2) . . ?
C19 C18 C23 119.6(2) . . ?
C19 C18 C17 121.7(2) . . ?
C23 C18 C17 118.7(2) . . ?
C20 C19 C18 120.4(3) . . ?
C19 C20 C21 120.6(3) . . ?
C22 C21 C20 120.0(3) . . ?
C21 C22 C23 121.1(3) . . ?
C24 C23 C22 123.0(2) . . ?
C24 C23 C18 118.6(2) . . ?
C22 C23 C18 118.4(2) . . ?
C25 C24 C23 121.3(2) . . ?
C24 C25 C16 120.8(2) . . ?
O4 C26 C27 116.4(3) . . ?
O4 C26 C31 120.8(2) . . ?
C27 C26 C31 122.8(3) . . ?
C28 C27 C26 118.7(3) . . ?
C27 C28 C29 120.4(3) . . ?
C28 C29 C30 120.4(3) . . ?
C29 C30 C31 120.4(3) . . ?
C26 C31 C30 117.2(3) . . ?
C26 C31 C32 118.8(2) . . ?
C30 C31 C32 123.9(3) . . ?
C33 C32 C31 119.3(2) . . ?
C33 C32 C35 120.0(2) . . ?
C31 C32 C35 120.5(2) . . ?
C32 C33 N2 123.6(2) . . ?
C32 C33 C34 121.2(2) . . ?
N2 C33 C34 115.2(2) . . ?
O5 C34 O4 118.2(2) . . ?
O5 C34 C33 123.8(3) . . ?
O4 C34 C33 117.9(2) . . ?
O6 C35 C32 105.1(2) . . ?
O6 C35 C39 112.1(2) . . ?
C32 C35 C39 112.3(2) . . ?
O6 C36 C37 110.5(2) . . ?
C36 C37 C38 109.3(2) . . ?
C37 C38 C39 111.0(2) . . ?
C35 C39 C38 110.4(2) . . ?
C35 C39 C40 110.5(2) . . ?
C38 C39 C40 113.5(2) . . ?
N2 C40 C41 111.2(2) . . ?
N2 C40 C39 107.0(2) . . ?
C41 C40 C39 112.2(2) . . ?
C42 C41 C50 118.8(2) . . ?
C42 C41 C40 120.2(2) . . ?
C50 C41 C40 121.0(2) . . ?
C41 C42 C43 121.8(2) . . ?
C42 C43 C44 122.4(2) . . ?
C42 C43 C48 118.9(2) . . ?
C44 C43 C48 118.6(2) . . ?
C45 C44 C43 121.1(3) . . ?
C44 C45 C46 120.2(3) . . ?
C47 C46 C45 120.9(3) . . ?
C46 C47 C48 120.1(3) . . ?
C49 C48 C43 118.3(2) . . ?
C49 C48 C47 122.7(2) . . ?
C43 C48 C47 119.0(2) . . ?
C50 C49 C48 121.5(3) . . ?
C49 C50 C41 120.7(2) . . ?

loop_
_geom_bond_atom_site_label_1
_geom_bond_atom_site_label_2
_geom_bond_distance
_geom_bond_site_symmetry_2
_geom_bond_publ_flag
O1 C9 1.362(3) . ?
O1 C1 1.395(3) . ?
O2 C9 1.213(3) . ?
O3 C11 1.438(3) . ?
O3 C10 1.440(3) . ?
O4 C34 1.363(3) . ?
O4 C26 1.385(3) . ?
O5 C34 1.217(3) . ?
O6 C36 1.439(4) . ?
O6 C35 1.441(3) . ?
N1 C8 1.378(3) . ?
N1 C15 1.467(3) . ?
N2 C33 1.383(3) . ?
N2 C40 1.463(3) . ?
C1 C2 1.388(4) . ?
C1 C6 1.390(4) . ?
C2 C3 1.375(4) . ?
C3 C4 1.398(4) . ?
C4 C5 1.387(4) . ?
C5 C6 1.401(4) . ?
C6 C7 1.452(3) . ?
C7 C8 1.355(4) . ?
C7 C10 1.507(3) . ?
C8 C9 1.460(3) . ?
C10 C14 1.536(3) . ?
C11 C12 1.516(4) . ?
C12 C13 1.524(4) . ?
C13 C14 1.534(4) . ?
C14 C15 1.532(4) . ?
C15 C16 1.503(3) . ?
C16 C17 1.366(4) . ?
C16 C25 1.424(3) . ?
C17 C18 1.425(4) . ?
C18 C19 1.410(4) . ?
C18 C23 1.420(4) . ?
C19 C20 1.368(4) . ?
C20 C21 1.409(4) . ?
C21 C22 1.368(4) . ?
C22 C23 1.416(4) . ?
C23 C24 1.414(4) . ?
C24 C25 1.370(4) . ?
C26 C27 1.388(4) . ?
C26 C31 1.393(4) . ?
C27 C28 1.378(5) . ?
C28 C29 1.387(5) . ?
C29 C30 1.390(4) . ?
C30 C31 1.406(4) . ?
C31 C32 1.444(4) . ?
C32 C33 1.360(4) . ?
C32 C35 1.504(4) . ?
C33 C34 1.456(4) . ?
C35 C39 1.527(4) . ?
C36 C37 1.506(4) . ?
C37 C38 1.524(4) . ?
C38 C39 1.535(4) . ?
C39 C40 1.542(3) . ?
C40 C41 1.509(4) . ?
C41 C42 1.374(4) . ?
C41 C50 1.418(4) . ?
C42 C43 1.416(4) . ?
C43 C44 1.417(4) . ?
C43 C48 1.418(4) . ?
C44 C45 1.365(4) . ?
C45 C46 1.399(4) . ?
C46 C47 1.370(4) . ?
C47 C48 1.426(4) . ?
C48 C49 1.416(4) . ?
C49 C50 1.362(4) . ?
